data_4038622
loop_
_publ_author_name
'Etkind, Samuel I.'
'Vander Griend, Douglas A.'
'Swager, Timothy M.'

_publ_section_title
;
 Electroactive Anion Receptor with High Affinity for Arsenate
;
_journal_name_full 'The Journal of Organic Chemistry'
_journal_paper_doi 10.1021/acs.joc.0c01206
_journal_year 2020
_chemical_formula_sum 'C58 H74 Cl2 N6 O6 S6'
_chemical_formula_weight 1214.49
_space_group_crystal_system triclinic
_space_group_IT_number 2
_space_group_name_Hall '-P 1'
_space_group_name_H-M_alt 'P -1'
_atom_sites_solution_hydrogens mixed
_atom_sites_solution_primary direct
_atom_sites_solution_secondary difmap
_audit_creation_method SHELXL-2018/3
_cell_angle_alpha 67.4217(11)
_cell_angle_beta 72.7655(10)
_cell_angle_gamma 81.2908(10)
_cell_formula_units_Z 2
_cell_length_a 13.4947(3)
_cell_length_b 14.2983(4)
_cell_length_c 16.9696(5)
_cell_measurement_reflns_used 9247
_cell_measurement_temperature 100(2)
_cell_measurement_theta_max 30.53
_cell_measurement_theta_min 2.39
_cell_volume 2884.97(14)
_computing_cell_refinement 'SAINT 8.38A (Bruker-AXS, 2017)'
_computing_data_collection 'APEX3 v2017.3.0 (Bruker-AXS, 2017)'
_computing_data_reduction 'SAINT 8.38A (Bruker-AXS, 2017)'
_computing_molecular_graphics 'Bruker SHELXTL'
_computing_publication_material 'Bruker SHELXTL'
_computing_structure_refinement 'SHELXL-2018/3 (Sheldrick, 2018)'
_computing_structure_solution 'SHELXT-2015 (Sheldrick, 2015)'
_diffrn_ambient_temperature 100(2)
_diffrn_detector_area_resol_mean 7.4
_diffrn_measured_fraction_theta_full 1.000
_diffrn_measured_fraction_theta_max 1.000
_diffrn_measurement_device_type 'Bruker Photon2 CPAD'
_diffrn_measurement_method '\f and \w scans'
_diffrn_radiation_type MoK\a
_diffrn_radiation_wavelength 0.71073
_diffrn_reflns_av_R_equivalents 0.0646
_diffrn_reflns_av_unetI/netI 0.0292
_diffrn_reflns_Laue_measured_fraction_full 1.000
_diffrn_reflns_Laue_measured_fraction_max 1.000
_diffrn_reflns_limit_h_max 19
_diffrn_reflns_limit_h_min -17
_diffrn_reflns_limit_k_max 20
_diffrn_reflns_limit_k_min -20
_diffrn_reflns_limit_l_max 24
_diffrn_reflns_limit_l_min -24
_diffrn_reflns_number 221894
_diffrn_reflns_point_group_measured_fraction_full 1.000
_diffrn_reflns_point_group_measured_fraction_max 1.000
_diffrn_reflns_theta_full 25.242
_diffrn_reflns_theta_max 30.508
_diffrn_reflns_theta_min 1.544
_diffrn_source 'I\mS micro-focus sealed tube, multilayer optics'
_exptl_absorpt_coefficient_mu 0.386
_exptl_absorpt_correction_T_max 0.7461
_exptl_absorpt_correction_T_min 0.7072
_exptl_absorpt_correction_type multi-scan
_exptl_absorpt_process_details 'SADABS (Herbst-Irmer et al., 2015)'
_exptl_crystal_colour yellow
_exptl_crystal_density_diffrn 1.398
_exptl_crystal_density_method 'not measured'
_exptl_crystal_description blade
_exptl_crystal_F_000 1284
_exptl_crystal_size_max 0.140
_exptl_crystal_size_mid 0.060
_exptl_crystal_size_min 0.030
_refine_diff_density_max 0.750
_refine_diff_density_min -0.737
_refine_diff_density_rms 0.068
_refine_ls_extinction_method none
_refine_ls_goodness_of_fit_ref 1.037
_refine_ls_hydrogen_treatment mixed
_refine_ls_matrix_type full
_refine_ls_number_parameters 733
_refine_ls_number_reflns 17607
_refine_ls_number_restraints 6
_refine_ls_restrained_S_all 1.037
_refine_ls_R_factor_all 0.0566
_refine_ls_R_factor_gt 0.0407
_refine_ls_shift/su_max 0.002
_refine_ls_shift/su_mean 0.000
_refine_ls_structure_factor_coef Fsqd
_refine_ls_weighting_details 'w=1/[\s^2^(Fo^2^)+(0.0468P)^2^+2.2640P] where P=(Fo^2^+2Fc^2^)/3'
_refine_ls_weighting_scheme calc
_refine_ls_wR_factor_gt 0.0988
_refine_ls_wR_factor_ref 0.1090
_reflns_Friedel_coverage 0.000
_reflns_number_gt 14120
_reflns_number_total 17607
_reflns_threshold_expression 'I > 2\s(I)'
_cod_data_source_file jo0c01206_si_001.cif
_cod_data_source_block P19029
_cod_database_code 4038622
_shelx_shelxl_version_number 2018/3
_shelx_space_group_comment
; 
The symmetry employed for this shelxl refinement is uniquely defined 
by the following loop, which should always be used as a source of 
symmetry information in preference to the above space-group names. 
They are only intended as comments. 
;
_shelx_estimated_absorpt_t_min 0.948
_shelx_estimated_absorpt_t_max 0.989

loop_
_space_group_symop_operation_xyz
'x, y, z'
'-x, -y, -z'

loop_
_atom_site_label
_atom_site_type_symbol
_atom_site_fract_x
_atom_site_fract_y
_atom_site_fract_z
_atom_site_U_iso_or_equiv
_atom_site_adp_type
_atom_site_occupancy
_atom_site_site_symmetry_order
_atom_site_calc_flag
_atom_site_refinement_flags_posn
_atom_site_refinement_flags_adp
_atom_site_refinement_flags_occupancy
_atom_site_disorder_assembly
_atom_site_disorder_group
S1 S 0.64236(3) 0.96147(3) 0.42361(3) 0.01715(8) Uani 1 1 d . . . . .
S2 S 0.68334(3) 1.11772(3) 0.22968(3) 0.02181(8) Uani 1 1 d . . . . .
S3 S 0.93728(3) 0.39562(3) 0.64986(3) 0.01718(8) Uani 1 1 d . . . . .
S4 S 1.09737(3) 0.20403(3) 0.66963(3) 0.02296(9) Uani 1 1 d . . . . .
S5 S 0.39919(3) 0.65715(3) 0.98012(3) 0.01836(8) Uani 1 1 d . . . . .
S6 S 0.20833(3) 0.73451(3) 1.10712(3) 0.02191(8) Uani 1 1 d . . . . .
O1 O 0.55509(10) 0.80411(9) 0.31184(8) 0.0226(2) Uani 1 1 d . . . . .
O2 O 0.76271(10) 0.20367(10) 0.65273(10) 0.0318(3) Uani 1 1 d . . . . .
O3 O 0.16514(9) 0.59224(10) 0.91945(9) 0.0264(3) Uani 1 1 d . . . . .
O4 O 0.89605(10) 1.07303(9) 0.41239(9) 0.0265(3) Uani 1 1 d . . . . .
O5 O 1.11836(9) 0.46850(10) 0.75450(10) 0.0289(3) Uani 1 1 d . . . . .
O6 O 0.52686(10) 0.87825(11) 0.99207(9) 0.0309(3) Uani 1 1 d . . . . .
N1 N 0.59073(11) 0.75492(10) 0.44309(9) 0.0186(3) Uani 1 1 d D . . . .
H1 H 0.6125(16) 0.7703(15) 0.4786(12) 0.022 Uiso 1 1 d D U . . .
N2 N 0.71674(10) 0.33412(10) 0.70169(9) 0.0166(2) Uani 1 1 d D . . . .
H2 H 0.7359(15) 0.3730(14) 0.7211(13) 0.020 Uiso 1 1 d D U . . .
N3 N 0.33224(10) 0.61285(11) 0.84304(9) 0.0192(3) Uani 1 1 d D . . . .
H3 H 0.3909(13) 0.6369(15) 0.8358(14) 0.023 Uiso 1 1 d D U . . .
N4 N 0.83045(10) 0.92044(10) 0.49731(9) 0.0184(3) Uani 1 1 d D . . . .
H4 H 0.7889(14) 0.8751(14) 0.5077(14) 0.022 Uiso 1 1 d D U . . .
N5 N 0.94591(10) 0.50430(10) 0.77048(9) 0.0164(2) Uani 1 1 d D . . . .
H5 H 0.8886(13) 0.4863(15) 0.7693(13) 0.020 Uiso 1 1 d D U . . .
N6 N 0.57369(10) 0.80380(11) 0.89114(10) 0.0204(3) Uani 1 1 d D . . . .
H6 H 0.5572(16) 0.7700(15) 0.8651(13) 0.024 Uiso 1 1 d D U . . .
C1 C 0.52105(11) 0.59437(11) 0.56714(10) 0.0147(3) Uani 1 1 d . . . . .
C2 C 0.57802(11) 0.50140(11) 0.59234(10) 0.0136(3) Uani 1 1 d . . . . .
C3 C 0.55223(11) 0.43448(11) 0.68108(10) 0.0144(3) Uani 1 1 d . . . . .
C4 C 0.46962(11) 0.45960(11) 0.74393(10) 0.0153(3) Uani 1 1 d . . . . .
C5 C 0.41166(11) 0.55141(12) 0.71739(10) 0.0166(3) Uani 1 1 d . . . . .
C6 C 0.43869(11) 0.62019(11) 0.63013(10) 0.0160(3) Uani 1 1 d . . . . .
C7 C 0.66665(12) 0.47385(12) 0.52438(10) 0.0176(3) Uani 1 1 d . . . . .
H7A H 0.642108 0.483821 0.472092 0.021 Uiso 1 1 calc R U . . .
H7B H 0.686687 0.401127 0.549820 0.021 Uiso 1 1 calc R U . . .
C8 C 0.76248(13) 0.53638(14) 0.49450(12) 0.0256(3) Uani 1 1 d . . . . .
H8A H 0.744175 0.608250 0.466535 0.038 Uiso 1 1 calc R U . . .
H8B H 0.817284 0.513949 0.451968 0.038 Uiso 1 1 calc R U . . .
H8C H 0.787353 0.526976 0.545876 0.038 Uiso 1 1 calc R U . . .
C9 C 0.44013(12) 0.38748(13) 0.83945(10) 0.0193(3) Uani 1 1 d . . . . .
H9A H 0.404961 0.426645 0.877863 0.023 Uiso 1 1 calc R U . . .
H9B H 0.504005 0.354246 0.857265 0.023 Uiso 1 1 calc R U . . .
C10 C 0.36817(13) 0.30592(14) 0.85333(11) 0.0240(3) Uani 1 1 d . . . . .
H10A H 0.302986 0.338268 0.839335 0.036 Uiso 1 1 calc R U . . .
H10B H 0.353538 0.259463 0.915059 0.036 Uiso 1 1 calc R U . . .
H10C H 0.402045 0.267938 0.814447 0.036 Uiso 1 1 calc R U . . .
C11 C 0.37932(13) 0.72171(12) 0.60436(12) 0.0213(3) Uani 1 1 d . . . . .
H11A H 0.426704 0.772136 0.555703 0.026 Uiso 1 1 calc R U . . .
H11B H 0.357834 0.744337 0.655502 0.026 Uiso 1 1 calc R U . . .
C12 C 0.28212(14) 0.72064(15) 0.57465(14) 0.0292(4) Uani 1 1 d . . . . .
H12A H 0.303412 0.717757 0.515137 0.044 Uiso 1 1 calc R U . . .
H12B H 0.238848 0.782351 0.574059 0.044 Uiso 1 1 calc R U . . .
H12C H 0.242339 0.661118 0.615861 0.044 Uiso 1 1 calc R U . . .
C13 C 0.53746(12) 0.66071(11) 0.47072(10) 0.0180(3) Uani 1 1 d . . . . .
H13A H 0.578178 0.620714 0.434557 0.022 Uiso 1 1 calc R U . . .
H13B H 0.468867 0.678533 0.457470 0.022 Uiso 1 1 calc R U . . .
C14 C 0.60696(11) 0.33062(11) 0.70748(11) 0.0168(3) Uani 1 1 d . . . . .
H14A H 0.571131 0.290014 0.768948 0.020 Uiso 1 1 calc R U . . .
H14B H 0.601210 0.295732 0.668761 0.020 Uiso 1 1 calc R U . . .
C15 C 0.31384(12) 0.57120(13) 0.78205(11) 0.0210(3) Uani 1 1 d . . . . .
H15A H 0.266967 0.619158 0.748300 0.025 Uiso 1 1 calc R U . . .
H15B H 0.277899 0.506819 0.817052 0.025 Uiso 1 1 calc R U . . .
C21 C 0.59020(11) 0.82417(11) 0.36213(10) 0.0157(3) Uani 1 1 d . . . . .
C22 C 0.62949(11) 0.92673(11) 0.33734(10) 0.0158(3) Uani 1 1 d . . . . .
C23 C 0.64452(12) 0.99492(11) 0.25432(10) 0.0176(3) Uani 1 1 d . . . . .
C24 C 0.77500(12) 1.09784(12) 0.29152(11) 0.0186(3) Uani 1 1 d . . . . .
C25 C 0.75872(12) 1.02886(11) 0.37408(10) 0.0164(3) Uani 1 1 d . . . . .
C26 C 0.83426(11) 1.00926(11) 0.42864(10) 0.0166(3) Uani 1 1 d . . . . .
C27 C 0.62980(14) 0.98062(13) 0.17508(11) 0.0225(3) Uani 1 1 d . . . . .
H27A H 0.661423 0.914987 0.172868 0.034 Uiso 1 1 calc R U . . .
H27B H 0.662967 1.035046 0.121092 0.034 Uiso 1 1 calc R U . . .
H27C H 0.555431 0.982511 0.179761 0.034 Uiso 1 1 calc R U . . .
C28 C 0.86691(14) 1.16336(13) 0.23922(12) 0.0256(3) Uani 1 1 d . . . . .
H28A H 0.917622 1.147362 0.274132 0.038 Uiso 1 1 calc R U . . .
H28B H 0.843851 1.234899 0.225223 0.038 Uiso 1 1 calc R U . . .
H28C H 0.899112 1.150483 0.184248 0.038 Uiso 1 1 calc R U . . .
C31 C 0.78662(12) 0.26614(12) 0.67611(10) 0.0170(3) Uani 1 1 d . . . . .
C32 C 0.89750(11) 0.27312(11) 0.67372(10) 0.0157(3) Uani 1 1 d . . . . .
C33 C 0.96476(12) 0.19288(12) 0.68097(11) 0.0185(3) Uani 1 1 d . . . . .
C34 C 1.09815(12) 0.29357(13) 0.71768(11) 0.0200(3) Uani 1 1 d . . . . .
C35 C 1.02953(11) 0.37271(12) 0.71137(10) 0.0166(3) Uani 1 1 d . . . . .
C36 C 1.03508(12) 0.45167(12) 0.74813(10) 0.0178(3) Uani 1 1 d . . . . .
C37 C 0.94101(14) 0.08592(13) 0.69847(13) 0.0255(3) Uani 1 1 d . . . . .
H37A H 0.870642 0.071396 0.737038 0.038 Uiso 1 1 calc R U . . .
H37B H 0.991099 0.038383 0.727351 0.038 Uiso 1 1 calc R U . . .
H37C H 0.945867 0.078453 0.642384 0.038 Uiso 1 1 calc R U . . .
C38 C 1.18403(14) 0.26989(15) 0.76283(14) 0.0297(4) Uani 1 1 d . . . . .
H38A H 1.246242 0.304856 0.720978 0.044 Uiso 1 1 calc R U . . .
H38B H 1.199511 0.196579 0.783812 0.044 Uiso 1 1 calc R U . . .
H38C H 1.162391 0.292775 0.813186 0.044 Uiso 1 1 calc R U . . .
C41 C 0.25108(12) 0.61996(12) 0.91008(10) 0.0177(3) Uani 1 1 d . . . . .
C42 C 0.26911(12) 0.65993(12) 0.97426(10) 0.0171(3) Uani 1 1 d . . . . .
C43 C 0.18905(12) 0.69068(12) 1.02903(10) 0.0180(3) Uani 1 1 d . . . . .
C44 C 0.32503(12) 0.80007(12) 1.05609(10) 0.0193(3) Uani 1 1 d . . . . .
C45 C 0.40449(12) 0.76901(12) 1.00058(10) 0.0179(3) Uani 1 1 d . . . . .
C46 C 0.50566(12) 0.82242(12) 0.96059(11) 0.0193(3) Uani 1 1 d . . . . .
C47 C 0.07515(12) 0.69452(14) 1.03295(11) 0.0223(3) Uani 1 1 d . . . . .
H47A H 0.063587 0.739665 0.975785 0.034 Uiso 1 1 calc R U . . .
H47B H 0.033964 0.720118 1.079238 0.034 Uiso 1 1 calc R U . . .
H47C H 0.054080 0.626253 1.046363 0.034 Uiso 1 1 calc R U . . .
C48 C 0.32051(14) 0.89004(14) 1.08338(12) 0.0250(3) Uani 1 1 d . . . . .
H48A H 0.352782 0.870546 1.132439 0.037 Uiso 1 1 calc R U . . .
H48B H 0.247901 0.912140 1.102211 0.037 Uiso 1 1 calc R U . . .
H48C H 0.357932 0.945685 1.033152 0.037 Uiso 1 1 calc R U . . .
C51 C 0.86548(11) 0.83195(11) 0.64624(10) 0.0158(3) Uani 1 1 d . . . . .
C52 C 0.91715(11) 0.73784(11) 0.68029(10) 0.0152(3) Uani 1 1 d . . . . .
C53 C 0.88509(11) 0.67908(11) 0.77091(10) 0.0152(3) Uani 1 1 d . . . . .
C54 C 0.80372(12) 0.71531(11) 0.82753(10) 0.0164(3) Uani 1 1 d . . . . .
C55 C 0.75407(11) 0.81042(12) 0.79280(11) 0.0171(3) Uani 1 1 d . . . . .
C56 C 0.78469(11) 0.86956(11) 0.70235(11) 0.0164(3) Uani 1 1 d . . . . .
C57 C 1.00920(12) 0.70250(12) 0.62001(11) 0.0199(3) Uani 1 1 d . . . . .
H57A H 1.048811 0.647856 0.656637 0.024 Uiso 1 1 calc R U . . .
H57B H 1.055622 0.759618 0.583391 0.024 Uiso 1 1 calc R U . . .
C58 C 0.97770(16) 0.66339(14) 0.55934(12) 0.0296(4) Uani 1 1 d . . . . .
H58A H 0.928986 0.609028 0.595008 0.044 Uiso 1 1 calc R U . . .
H58B H 1.039556 0.637106 0.525130 0.044 Uiso 1 1 calc R U . . .
H58C H 0.944326 0.718910 0.518907 0.044 Uiso 1 1 calc R U . . .
C59 C 0.77566(13) 0.65630(13) 0.92662(10) 0.0206(3) Uani 1 1 d . . . . .
H59A H 0.774388 0.583268 0.937524 0.025 Uiso 1 1 calc R U . . .
H59B H 0.705269 0.678875 0.953694 0.025 Uiso 1 1 calc R U . . .
C60 C 0.85352(14) 0.67145(15) 0.97044(12) 0.0256(3) Uani 1 1 d . . . . .
H60A H 0.923866 0.653086 0.941321 0.038 Uiso 1 1 calc R U . . .
H60B H 0.836373 0.628286 1.033171 0.038 Uiso 1 1 calc R U . . .
H60C H 0.849999 0.742627 0.964785 0.038 Uiso 1 1 calc R U . . .
C61 C 0.73718(13) 0.97585(12) 0.66606(12) 0.0219(3) Uani 1 1 d . . . . .
H61A H 0.783569 1.012814 0.607832 0.026 Uiso 1 1 calc R U . . .
H61B H 0.735143 1.011806 0.706118 0.026 Uiso 1 1 calc R U . . .
C62 C 0.62778(14) 0.98124(14) 0.65486(14) 0.0292(4) Uani 1 1 d . . . . .
H62A H 0.629527 0.951225 0.611332 0.044 Uiso 1 1 calc R U . . .
H62B H 0.602689 1.052223 0.634385 0.044 Uiso 1 1 calc R U . . .
H62C H 0.581065 0.943709 0.711705 0.044 Uiso 1 1 calc R U . . .
C63 C 0.90518(12) 0.89853(12) 0.55039(11) 0.0188(3) Uani 1 1 d . . . . .
H63A H 0.925451 0.963470 0.547990 0.023 Uiso 1 1 calc R U . . .
H63B H 0.968383 0.865029 0.523379 0.023 Uiso 1 1 calc R U . . .
C64 C 0.94406(13) 0.58012(12) 0.80940(11) 0.0189(3) Uani 1 1 d . . . . .
H64A H 1.016484 0.595261 0.800989 0.023 Uiso 1 1 calc R U . . .
H64B H 0.912100 0.550721 0.873804 0.023 Uiso 1 1 calc R U . . .
C65 C 0.67370(12) 0.85271(13) 0.85621(11) 0.0215(3) Uani 1 1 d . . . . .
H65A H 0.701677 0.844565 0.906316 0.026 Uiso 1 1 calc R U . . .
H65B H 0.661998 0.926205 0.825257 0.026 Uiso 1 1 calc R U . . .
C1X C 0.91775(19) 0.01046(18) 1.07590(16) 0.0453(6) Uani 1 1 d . . . . .
H1X1 H 0.886872 0.079383 1.051619 0.054 Uiso 1 1 calc R U . . .
H1X2 H 0.880456 -0.019917 1.139068 0.054 Uiso 1 1 calc R U . . .
C2X C 1.0317(2) 0.0173(2) 1.06767(18) 0.0536(6) Uani 1 1 d . . . . .
H2X1 H 1.038174 0.063621 1.096664 0.064 Uiso 1 1 calc R U . . .
H2X2 H 1.059634 -0.050523 1.099241 0.064 Uiso 1 1 calc R U . . .
C3X C 1.0951(2) 0.0545(2) 0.97431(19) 0.0518(6) Uani 1 1 d . . . . .
H3X1 H 1.169157 0.052621 0.973052 0.062 Uiso 1 1 calc R U . . .
H3X2 H 1.073552 0.125766 0.944497 0.062 Uiso 1 1 calc R U . . .
C1S C 0.66919(14) 0.63551(14) 0.70575(12) 0.0266(3) Uani 1 1 d . . . . .
H1S1 H 0.664472 0.608610 0.661285 0.032 Uiso 1 1 calc R U . . .
H1S2 H 0.737606 0.666061 0.685462 0.032 Uiso 1 1 calc R U . . .
Cl1 Cl 0.56970(4) 0.73065(3) 0.71271(3) 0.03045(10) Uani 1 1 d . . . . .
Cl2 Cl 0.66085(4) 0.53448(3) 0.80813(3) 0.03164(10) Uani 1 1 d . . . . .

loop_
_atom_site_aniso_label
_atom_site_aniso_U_11
_atom_site_aniso_U_22
_atom_site_aniso_U_33
_atom_site_aniso_U_23
_atom_site_aniso_U_13
_atom_site_aniso_U_12
S1 0.01651(16) 0.01823(17) 0.01772(17) -0.00728(14) -0.00432(13) -0.00172(13)
S2 0.0288(2) 0.01340(17) 0.02307(19) -0.00238(14) -0.01267(16) 0.00023(14)
S3 0.01737(17) 0.01568(17) 0.02081(18) -0.00721(14) -0.00792(14) 0.00026(13)
S4 0.01476(17) 0.0256(2) 0.0360(2) -0.02033(18) -0.00819(16) 0.00589(14)
S5 0.01695(17) 0.01853(17) 0.02086(18) -0.00911(14) -0.00620(14) 0.00370(13)
S6 0.01994(18) 0.0297(2) 0.01694(18) -0.01138(16) -0.00210(14) -0.00097(15)
O1 0.0296(6) 0.0209(6) 0.0199(6) -0.0067(5) -0.0094(5) -0.0047(5)
O2 0.0223(6) 0.0295(7) 0.0599(9) -0.0306(7) -0.0180(6) 0.0059(5)
O3 0.0186(6) 0.0353(7) 0.0293(6) -0.0187(6) -0.0008(5) -0.0046(5)
O4 0.0265(6) 0.0171(5) 0.0349(7) -0.0007(5) -0.0156(5) -0.0064(5)
O5 0.0168(5) 0.0357(7) 0.0471(8) -0.0275(6) -0.0116(5) 0.0021(5)
O6 0.0256(6) 0.0380(7) 0.0374(7) -0.0272(6) -0.0003(5) -0.0048(5)
N1 0.0218(6) 0.0153(6) 0.0206(6) -0.0037(5) -0.0109(5) -0.0032(5)
N2 0.0146(6) 0.0178(6) 0.0211(6) -0.0098(5) -0.0075(5) 0.0023(5)
N3 0.0155(6) 0.0239(7) 0.0211(6) -0.0132(5) -0.0021(5) -0.0008(5)
N4 0.0185(6) 0.0156(6) 0.0209(6) -0.0025(5) -0.0083(5) -0.0044(5)
N5 0.0158(6) 0.0156(6) 0.0192(6) -0.0079(5) -0.0052(5) 0.0008(5)
N6 0.0158(6) 0.0256(7) 0.0238(7) -0.0155(6) -0.0026(5) -0.0001(5)
C1 0.0155(6) 0.0141(6) 0.0169(7) -0.0061(5) -0.0069(5) -0.0008(5)
C2 0.0122(6) 0.0148(6) 0.0167(7) -0.0076(5) -0.0052(5) -0.0005(5)
C3 0.0122(6) 0.0153(6) 0.0178(7) -0.0068(5) -0.0062(5) 0.0001(5)
C4 0.0132(6) 0.0184(7) 0.0162(7) -0.0068(5) -0.0056(5) -0.0015(5)
C5 0.0127(6) 0.0209(7) 0.0206(7) -0.0117(6) -0.0058(5) 0.0012(5)
C6 0.0149(6) 0.0161(7) 0.0217(7) -0.0098(6) -0.0088(5) 0.0021(5)
C7 0.0158(7) 0.0190(7) 0.0179(7) -0.0085(6) -0.0026(5) 0.0011(5)
C8 0.0157(7) 0.0281(9) 0.0273(9) -0.0071(7) -0.0006(6) -0.0020(6)
C9 0.0197(7) 0.0231(8) 0.0160(7) -0.0073(6) -0.0040(6) -0.0047(6)
C10 0.0226(8) 0.0277(8) 0.0219(8) -0.0107(7) 0.0000(6) -0.0085(6)
C11 0.0222(7) 0.0182(7) 0.0299(8) -0.0137(6) -0.0131(6) 0.0070(6)
C12 0.0271(9) 0.0300(9) 0.0431(11) -0.0230(8) -0.0219(8) 0.0147(7)
C13 0.0223(7) 0.0146(7) 0.0194(7) -0.0049(6) -0.0096(6) -0.0023(5)
C14 0.0126(6) 0.0154(7) 0.0211(7) -0.0041(6) -0.0064(5) 0.0006(5)
C15 0.0153(7) 0.0290(8) 0.0245(8) -0.0173(7) -0.0043(6) 0.0010(6)
C21 0.0130(6) 0.0159(7) 0.0179(7) -0.0067(5) -0.0042(5) 0.0020(5)
C22 0.0144(6) 0.0159(7) 0.0187(7) -0.0075(6) -0.0062(5) 0.0021(5)
C23 0.0181(7) 0.0145(7) 0.0202(7) -0.0057(6) -0.0073(6) 0.0025(5)
C24 0.0196(7) 0.0144(7) 0.0222(7) -0.0066(6) -0.0070(6) 0.0011(5)
C25 0.0171(7) 0.0124(6) 0.0203(7) -0.0061(5) -0.0056(6) -0.0004(5)
C26 0.0150(6) 0.0143(6) 0.0204(7) -0.0069(6) -0.0045(5) 0.0016(5)
C27 0.0298(8) 0.0193(7) 0.0185(7) -0.0049(6) -0.0102(6) 0.0012(6)
C28 0.0274(8) 0.0198(8) 0.0240(8) -0.0013(6) -0.0052(7) -0.0055(6)
C31 0.0149(6) 0.0162(7) 0.0214(7) -0.0076(6) -0.0073(6) 0.0028(5)
C32 0.0149(6) 0.0170(7) 0.0173(7) -0.0082(6) -0.0052(5) 0.0008(5)
C33 0.0158(7) 0.0206(7) 0.0225(7) -0.0119(6) -0.0062(6) 0.0029(5)
C34 0.0150(7) 0.0238(8) 0.0259(8) -0.0136(6) -0.0070(6) 0.0015(6)
C35 0.0134(6) 0.0197(7) 0.0196(7) -0.0098(6) -0.0046(5) -0.0005(5)
C36 0.0162(7) 0.0189(7) 0.0203(7) -0.0092(6) -0.0050(6) 0.0000(5)
C37 0.0229(8) 0.0185(8) 0.0390(10) -0.0139(7) -0.0118(7) 0.0045(6)
C38 0.0222(8) 0.0325(9) 0.0446(11) -0.0214(9) -0.0184(8) 0.0085(7)
C41 0.0182(7) 0.0158(7) 0.0169(7) -0.0053(6) -0.0032(6) 0.0011(5)
C42 0.0173(7) 0.0177(7) 0.0149(7) -0.0046(5) -0.0048(5) 0.0011(5)
C43 0.0188(7) 0.0193(7) 0.0147(7) -0.0056(6) -0.0044(5) 0.0014(6)
C44 0.0196(7) 0.0223(7) 0.0163(7) -0.0072(6) -0.0062(6) 0.0023(6)
C45 0.0188(7) 0.0184(7) 0.0176(7) -0.0077(6) -0.0067(6) 0.0028(5)
C46 0.0185(7) 0.0197(7) 0.0202(7) -0.0094(6) -0.0047(6) 0.0034(6)
C47 0.0172(7) 0.0283(8) 0.0212(8) -0.0106(7) -0.0041(6) 0.0028(6)
C48 0.0250(8) 0.0273(8) 0.0255(8) -0.0160(7) -0.0037(7) 0.0022(7)
C51 0.0130(6) 0.0164(7) 0.0188(7) -0.0057(6) -0.0047(5) -0.0031(5)
C52 0.0137(6) 0.0155(7) 0.0175(7) -0.0066(5) -0.0039(5) -0.0019(5)
C53 0.0144(6) 0.0155(6) 0.0179(7) -0.0072(5) -0.0059(5) -0.0001(5)
C54 0.0168(7) 0.0170(7) 0.0171(7) -0.0072(6) -0.0043(5) -0.0032(5)
C55 0.0143(6) 0.0175(7) 0.0221(7) -0.0108(6) -0.0034(5) -0.0013(5)
C56 0.0141(6) 0.0128(6) 0.0239(7) -0.0069(6) -0.0064(6) -0.0011(5)
C57 0.0164(7) 0.0185(7) 0.0205(7) -0.0059(6) -0.0004(6) 0.0002(5)
C58 0.0405(10) 0.0271(9) 0.0197(8) -0.0114(7) -0.0023(7) 0.0002(8)
C59 0.0205(7) 0.0246(8) 0.0166(7) -0.0084(6) -0.0033(6) -0.0016(6)
C60 0.0256(8) 0.0349(9) 0.0207(8) -0.0145(7) -0.0070(6) 0.0004(7)
C61 0.0210(7) 0.0153(7) 0.0308(9) -0.0089(6) -0.0089(6) 0.0010(6)
C62 0.0216(8) 0.0234(8) 0.0436(11) -0.0114(8) -0.0142(8) 0.0059(6)
C63 0.0152(7) 0.0182(7) 0.0209(7) -0.0025(6) -0.0066(6) -0.0030(5)
C64 0.0246(8) 0.0167(7) 0.0191(7) -0.0091(6) -0.0096(6) 0.0041(6)
C65 0.0177(7) 0.0231(8) 0.0260(8) -0.0137(7) -0.0017(6) -0.0018(6)
C1X 0.0435(12) 0.0361(11) 0.0425(12) -0.0117(10) 0.0016(10) 0.0062(9)
C2X 0.0484(14) 0.0527(15) 0.0520(15) -0.0203(12) -0.0094(12) 0.0164(12)
C3X 0.0385(12) 0.0444(13) 0.0599(16) -0.0168(12) -0.0021(11) 0.0077(10)
C1S 0.0254(8) 0.0271(9) 0.0279(9) -0.0091(7) -0.0084(7) -0.0026(7)
Cl1 0.0311(2) 0.0255(2) 0.0417(3) -0.01487(19) -0.01598(19) -0.00078(16)
Cl2 0.0369(2) 0.0266(2) 0.0336(2) -0.00357(18) -0.01824(19) -0.00882(18)

loop_
_atom_type_symbol
_atom_type_description
_atom_type_scat_dispersion_real
_atom_type_scat_dispersion_imag
_atom_type_scat_source
C C 0.0033 0.0016 'International Tables Vol C Tables 4.2.6.8 and 6.1.1.4'
H H 0.0000 0.0000 'International Tables Vol C Tables 4.2.6.8 and 6.1.1.4'
N N 0.0061 0.0033 'International Tables Vol C Tables 4.2.6.8 and 6.1.1.4'
O O 0.0106 0.0060 'International Tables Vol C Tables 4.2.6.8 and 6.1.1.4'
S S 0.1246 0.1234 'International Tables Vol C Tables 4.2.6.8 and 6.1.1.4'
Cl Cl 0.1484 0.1585 'International Tables Vol C Tables 4.2.6.8 and 6.1.1.4'

loop_
_geom_angle_atom_site_label_1
_geom_angle_atom_site_label_2
_geom_angle_atom_site_label_3
_geom_angle
_geom_angle_site_symmetry_1
_geom_angle_site_symmetry_3
_geom_angle_publ_flag
C25 S1 C22 102.51(7) . . ?
C23 S2 C24 104.41(7) . . ?
C35 S3 C32 103.76(7) . . ?
C34 S4 C33 104.87(7) . . ?
C45 S5 C42 103.88(7) . . ?
C43 S6 C44 105.95(7) . . ?
C21 N1 C13 116.90(13) . . ?
C21 N1 H1 120.1(14) . . ?
C13 N1 H1 122.3(14) . . ?
C31 N2 C14 120.07(13) . . ?
C31 N2 H2 119.0(14) . . ?
C14 N2 H2 120.4(14) . . ?
C41 N3 C15 117.64(13) . . ?
C41 N3 H3 118.8(14) . . ?
C15 N3 H3 123.4(14) . . ?
C26 N4 C63 118.98(13) . . ?
C26 N4 H4 121.2(14) . . ?
C63 N4 H4 119.6(14) . . ?
C36 N5 C64 120.52(13) . . ?
C36 N5 H5 119.0(14) . . ?
C64 N5 H5 119.8(14) . . ?
C46 N6 C65 117.15(13) . . ?
C46 N6 H6 121.7(14) . . ?
C65 N6 H6 120.9(14) . . ?
C6 C1 C2 120.31(14) . . ?
C6 C1 C13 118.78(13) . . ?
C2 C1 C13 120.39(13) . . ?
C3 C2 C1 119.52(13) . . ?
C3 C2 C7 120.30(13) . . ?
C1 C2 C7 120.17(13) . . ?
C4 C3 C2 120.33(13) . . ?
C4 C3 C14 119.44(13) . . ?
C2 C3 C14 119.99(13) . . ?
C3 C4 C5 119.55(14) . . ?
C3 C4 C9 120.82(13) . . ?
C5 C4 C9 119.61(13) . . ?
C6 C5 C4 120.69(14) . . ?
C6 C5 C15 119.90(14) . . ?
C4 C5 C15 119.20(14) . . ?
C5 C6 C1 119.51(13) . . ?
C5 C6 C11 119.79(14) . . ?
C1 C6 C11 120.70(14) . . ?
C2 C7 C8 113.42(13) . . ?
C2 C7 H7A 108.9 . . ?
C8 C7 H7A 108.9 . . ?
C2 C7 H7B 108.9 . . ?
C8 C7 H7B 108.9 . . ?
H7A C7 H7B 107.7 . . ?
C7 C8 H8A 109.5 . . ?
C7 C8 H8B 109.5 . . ?
H8A C8 H8B 109.5 . . ?
C7 C8 H8C 109.5 . . ?
H8A C8 H8C 109.5 . . ?
H8B C8 H8C 109.5 . . ?
C4 C9 C10 112.16(13) . . ?
C4 C9 H9A 109.2 . . ?
C10 C9 H9A 109.2 . . ?
C4 C9 H9B 109.2 . . ?
C10 C9 H9B 109.2 . . ?
H9A C9 H9B 107.9 . . ?
C9 C10 H10A 109.5 . . ?
C9 C10 H10B 109.5 . . ?
H10A C10 H10B 109.5 . . ?
C9 C10 H10C 109.5 . . ?
H10A C10 H10C 109.5 . . ?
H10B C10 H10C 109.5 . . ?
C6 C11 C12 114.56(13) . . ?
C6 C11 H11A 108.6 . . ?
C12 C11 H11A 108.6 . . ?
C6 C11 H11B 108.6 . . ?
C12 C11 H11B 108.6 . . ?
H11A C11 H11B 107.6 . . ?
C11 C12 H12A 109.5 . . ?
C11 C12 H12B 109.5 . . ?
H12A C12 H12B 109.5 . . ?
C11 C12 H12C 109.5 . . ?
H12A C12 H12C 109.5 . . ?
H12B C12 H12C 109.5 . . ?
N1 C13 C1 115.50(12) . . ?
N1 C13 H13A 108.4 . . ?
C1 C13 H13A 108.4 . . ?
N1 C13 H13B 108.4 . . ?
C1 C13 H13B 108.4 . . ?
H13A C13 H13B 107.5 . . ?
N2 C14 C3 113.58(12) . . ?
N2 C14 H14A 108.9 . . ?
C3 C14 H14A 108.9 . . ?
N2 C14 H14B 108.9 . . ?
C3 C14 H14B 108.9 . . ?
H14A C14 H14B 107.7 . . ?
N3 C15 C5 114.07(13) . . ?
N3 C15 H15A 108.7 . . ?
C5 C15 H15A 108.7 . . ?
N3 C15 H15B 108.7 . . ?
C5 C15 H15B 108.7 . . ?
H15A C15 H15B 107.6 . . ?
O1 C21 N1 120.55(14) . . ?
O1 C21 C22 121.20(14) . . ?
N1 C21 C22 118.20(13) . . ?
C23 C22 C21 121.62(14) . . ?
C23 C22 S1 120.32(12) . . ?
C21 C22 S1 117.71(11) . . ?
C22 C23 C27 127.26(14) . . ?
C22 C23 S2 120.00(12) . . ?
C27 C23 S2 112.72(11) . . ?
C25 C24 C28 127.94(15) . . ?
C25 C24 S2 120.19(12) . . ?
C28 C24 S2 111.84(12) . . ?
C24 C25 C26 122.02(14) . . ?
C24 C25 S1 120.07(12) . . ?
C26 C25 S1 117.86(11) . . ?
O4 C26 N4 121.11(14) . . ?
O4 C26 C25 120.89(14) . . ?
N4 C26 C25 117.99(13) . . ?
C23 C27 H27A 109.5 . . ?
C23 C27 H27B 109.5 . . ?
H27A C27 H27B 109.5 . . ?
C23 C27 H27C 109.5 . . ?
H27A C27 H27C 109.5 . . ?
H27B C27 H27C 109.5 . . ?
C24 C28 H28A 109.5 . . ?
C24 C28 H28B 109.5 . . ?
H28A C28 H28B 109.5 . . ?
C24 C28 H28C 109.5 . . ?
H28A C28 H28C 109.5 . . ?
H28B C28 H28C 109.5 . . ?
O2 C31 N2 122.34(14) . . ?
O2 C31 C32 120.65(14) . . ?
N2 C31 C32 116.96(13) . . ?
C33 C32 C31 121.71(14) . . ?
C33 C32 S3 121.87(12) . . ?
C31 C32 S3 116.13(11) . . ?
C32 C33 C37 126.80(14) . . ?
C32 C33 S4 121.40(12) . . ?
C37 C33 S4 111.80(11) . . ?
C35 C34 C38 126.34(15) . . ?
C35 C34 S4 121.93(12) . . ?
C38 C34 S4 111.73(12) . . ?
C34 C35 C36 121.27(14) . . ?
C34 C35 S3 121.37(12) . . ?
C36 C35 S3 117.05(11) . . ?
O5 C36 N5 122.46(14) . . ?
O5 C36 C35 120.34(14) . . ?
N5 C36 C35 117.17(13) . . ?
C33 C37 H37A 109.5 . . ?
C33 C37 H37B 109.5 . . ?
H37A C37 H37B 109.5 . . ?
C33 C37 H37C 109.5 . . ?
H37A C37 H37C 109.5 . . ?
H37B C37 H37C 109.5 . . ?
C34 C38 H38A 109.5 . . ?
C34 C38 H38B 109.5 . . ?
H38A C38 H38B 109.5 . . ?
C34 C38 H38C 109.5 . . ?
H38A C38 H38C 109.5 . . ?
H38B C38 H38C 109.5 . . ?
O3 C41 N3 120.82(15) . . ?
O3 C41 C42 120.83(14) . . ?
N3 C41 C42 118.33(14) . . ?
C43 C42 C41 120.78(14) . . ?
C43 C42 S5 121.38(12) . . ?
C41 C42 S5 117.71(11) . . ?
C42 C43 C47 127.03(15) . . ?
C42 C43 S6 121.50(12) . . ?
C47 C43 S6 111.47(11) . . ?
C45 C44 C48 127.49(15) . . ?
C45 C44 S6 121.08(13) . . ?
C48 C44 S6 111.44(12) . . ?
C44 C45 C46 120.77(14) . . ?
C44 C45 S5 121.58(13) . . ?
C46 C45 S5 117.38(11) . . ?
O6 C46 N6 121.00(15) . . ?
O6 C46 C45 120.78(14) . . ?
N6 C46 C45 118.18(14) . . ?
C43 C47 H47A 109.5 . . ?
C43 C47 H47B 109.5 . . ?
H47A C47 H47B 109.5 . . ?
C43 C47 H47C 109.5 . . ?
H47A C47 H47C 109.5 . . ?
H47B C47 H47C 109.5 . . ?
C44 C48 H48A 109.5 . . ?
C44 C48 H48B 109.5 . . ?
H48A C48 H48B 109.5 . . ?
C44 C48 H48C 109.5 . . ?
H48A C48 H48C 109.5 . . ?
H48B C48 H48C 109.5 . . ?
C56 C51 C52 120.80(14) . . ?
C56 C51 C63 119.39(14) . . ?
C52 C51 C63 119.45(13) . . ?
C53 C52 C51 119.57(14) . . ?
C53 C52 C57 120.47(13) . . ?
C51 C52 C57 119.92(14) . . ?
C52 C53 C54 120.15(14) . . ?
C52 C53 C64 120.03(13) . . ?
C54 C53 C64 119.62(13) . . ?
C53 C54 C55 119.61(14) . . ?
C53 C54 C59 120.08(14) . . ?
C55 C54 C59 120.12(14) . . ?
C56 C55 C54 120.87(14) . . ?
C56 C55 C65 120.12(14) . . ?
C54 C55 C65 118.76(14) . . ?
C55 C56 C51 118.96(14) . . ?
C55 C56 C61 120.89(14) . . ?
C51 C56 C61 120.01(14) . . ?
C52 C57 C58 113.02(14) . . ?
C52 C57 H57A 109.0 . . ?
C58 C57 H57A 109.0 . . ?
C52 C57 H57B 109.0 . . ?
C58 C57 H57B 109.0 . . ?
H57A C57 H57B 107.8 . . ?
C57 C58 H58A 109.5 . . ?
C57 C58 H58B 109.5 . . ?
H58A C58 H58B 109.5 . . ?
C57 C58 H58C 109.5 . . ?
H58A C58 H58C 109.5 . . ?
H58B C58 H58C 109.5 . . ?
C54 C59 C60 111.66(14) . . ?
C54 C59 H59A 109.3 . . ?
C60 C59 H59A 109.3 . . ?
C54 C59 H59B 109.3 . . ?
C60 C59 H59B 109.3 . . ?
H59A C59 H59B 107.9 . . ?
C59 C60 H60A 109.5 . . ?
C59 C60 H60B 109.5 . . ?
H60A C60 H60B 109.5 . . ?
C59 C60 H60C 109.5 . . ?
H60A C60 H60C 109.5 . . ?
H60B C60 H60C 109.5 . . ?
C56 C61 C62 115.66(13) . . ?
C56 C61 H61A 108.4 . . ?
C62 C61 H61A 108.4 . . ?
C56 C61 H61B 108.4 . . ?
C62 C61 H61B 108.4 . . ?
H61A C61 H61B 107.4 . . ?
C61 C62 H62A 109.5 . . ?
C61 C62 H62B 109.5 . . ?
H62A C62 H62B 109.5 . . ?
C61 C62 H62C 109.5 . . ?
H62A C62 H62C 109.5 . . ?
H62B C62 H62C 109.5 . . ?
N4 C63 C51 114.53(12) . . ?
N4 C63 H63A 108.6 . . ?
C51 C63 H63A 108.6 . . ?
N4 C63 H63B 108.6 . . ?
C51 C63 H63B 108.6 . . ?
H63A C63 H63B 107.6 . . ?
N5 C64 C53 114.45(12) . . ?
N5 C64 H64A 108.6 . . ?
C53 C64 H64A 108.6 . . ?
N5 C64 H64B 108.6 . . ?
C53 C64 H64B 108.6 . . ?
H64A C64 H64B 107.6 . . ?
N6 C65 C55 113.73(13) . . ?
N6 C65 H65A 108.8 . . ?
C55 C65 H65A 108.8 . . ?
N6 C65 H65B 108.8 . . ?
C55 C65 H65B 108.8 . . ?
H65A C65 H65B 107.7 . . ?
C2X C1X C3X 110.6(2) . 2_757 ?
C2X C1X H1X1 109.5 . . ?
C3X C1X H1X1 109.5 2_757 . ?
C2X C1X H1X2 109.5 . . ?
C3X C1X H1X2 109.5 2_757 . ?
H1X1 C1X H1X2 108.1 . . ?
C3X C2X C1X 112.9(2) . . ?
C3X C2X H2X1 109.0 . . ?
C1X C2X H2X1 109.0 . . ?
C3X C2X H2X2 109.0 . . ?
C1X C2X H2X2 109.0 . . ?
H2X1 C2X H2X2 107.8 . . ?
C2X C3X C1X 111.3(2) . 2_757 ?
C2X C3X H3X1 109.4 . . ?
C1X C3X H3X1 109.4 2_757 . ?
C2X C3X H3X2 109.4 . . ?
C1X C3X H3X2 109.4 2_757 . ?
H3X1 C3X H3X2 108.0 . . ?
Cl2 C1S Cl1 112.35(10) . . ?
Cl2 C1S H1S1 109.1 . . ?
Cl1 C1S H1S1 109.1 . . ?
Cl2 C1S H1S2 109.1 . . ?
Cl1 C1S H1S2 109.1 . . ?
H1S1 C1S H1S2 107.9 . . ?

loop_
_geom_bond_atom_site_label_1
_geom_bond_atom_site_label_2
_geom_bond_distance
_geom_bond_site_symmetry_2
_geom_bond_publ_flag
S1 C25 1.7763(15) . ?
S1 C22 1.7763(15) . ?
S2 C23 1.7655(16) . ?
S2 C24 1.7736(16) . ?
S3 C35 1.7694(15) . ?
S3 C32 1.7696(15) . ?
S4 C34 1.7648(16) . ?
S4 C33 1.7674(16) . ?
S5 C45 1.7775(16) . ?
S5 C42 1.7810(16) . ?
S6 C43 1.7629(16) . ?
S6 C44 1.7676(17) . ?
O1 C21 1.2263(19) . ?
O2 C31 1.2226(19) . ?
O3 C41 1.2285(19) . ?
O4 C26 1.2263(19) . ?
O5 C36 1.2275(19) . ?
O6 C46 1.221(2) . ?
N1 C21 1.352(2) . ?
N1 C13 1.4696(19) . ?
N1 H1 0.850(15) . ?
N2 C31 1.3513(19) . ?
N2 C14 1.4626(19) . ?
N2 H2 0.848(15) . ?
N3 C41 1.349(2) . ?
N3 C15 1.469(2) . ?
N3 H3 0.868(15) . ?
N4 C26 1.350(2) . ?
N4 C63 1.467(2) . ?
N4 H4 0.854(15) . ?
N5 C36 1.354(2) . ?
N5 C64 1.4641(19) . ?
N5 H5 0.859(15) . ?
N6 C46 1.352(2) . ?
N6 C65 1.468(2) . ?
N6 H6 0.857(15) . ?
C1 C6 1.410(2) . ?
C1 C2 1.411(2) . ?
C1 C13 1.511(2) . ?
C2 C3 1.410(2) . ?
C2 C7 1.518(2) . ?
C3 C4 1.406(2) . ?
C3 C14 1.518(2) . ?
C4 C5 1.408(2) . ?
C4 C9 1.519(2) . ?
C5 C6 1.401(2) . ?
C5 C15 1.514(2) . ?
C6 C11 1.519(2) . ?
C7 C8 1.530(2) . ?
C7 H7A 0.9900 . ?
C7 H7B 0.9900 . ?
C8 H8A 0.9800 . ?
C8 H8B 0.9800 . ?
C8 H8C 0.9800 . ?
C9 C10 1.535(2) . ?
C9 H9A 0.9900 . ?
C9 H9B 0.9900 . ?
C10 H10A 0.9800 . ?
C10 H10B 0.9800 . ?
C10 H10C 0.9800 . ?
C11 C12 1.542(2) . ?
C11 H11A 0.9900 . ?
C11 H11B 0.9900 . ?
C12 H12A 0.9800 . ?
C12 H12B 0.9800 . ?
C12 H12C 0.9800 . ?
C13 H13A 0.9900 . ?
C13 H13B 0.9900 . ?
C14 H14A 0.9900 . ?
C14 H14B 0.9900 . ?
C15 H15A 0.9900 . ?
C15 H15B 0.9900 . ?
C21 C22 1.496(2) . ?
C22 C23 1.346(2) . ?
C23 C27 1.507(2) . ?
C24 C25 1.344(2) . ?
C24 C28 1.505(2) . ?
C25 C26 1.499(2) . ?
C27 H27A 0.9800 . ?
C27 H27B 0.9800 . ?
C27 H27C 0.9800 . ?
C28 H28A 0.9800 . ?
C28 H28B 0.9800 . ?
C28 H28C 0.9800 . ?
C31 C32 1.502(2) . ?
C32 C33 1.341(2) . ?
C33 C37 1.508(2) . ?
C34 C35 1.341(2) . ?
C34 C38 1.501(2) . ?
C35 C36 1.504(2) . ?
C37 H37A 0.9800 . ?
C37 H37B 0.9800 . ?
C37 H37C 0.9800 . ?
C38 H38A 0.9800 . ?
C38 H38B 0.9800 . ?
C38 H38C 0.9800 . ?
C41 C42 1.500(2) . ?
C42 C43 1.341(2) . ?
C43 C47 1.512(2) . ?
C44 C45 1.346(2) . ?
C44 C48 1.513(2) . ?
C45 C46 1.509(2) . ?
C47 H47A 0.9800 . ?
C47 H47B 0.9800 . ?
C47 H47C 0.9800 . ?
C48 H48A 0.9800 . ?
C48 H48B 0.9800 . ?
C48 H48C 0.9800 . ?
C51 C56 1.409(2) . ?
C51 C52 1.410(2) . ?
C51 C63 1.513(2) . ?
C52 C53 1.408(2) . ?
C52 C57 1.516(2) . ?
C53 C54 1.408(2) . ?
C53 C64 1.523(2) . ?
C54 C55 1.410(2) . ?
C54 C59 1.521(2) . ?
C55 C56 1.405(2) . ?
C55 C65 1.520(2) . ?
C56 C61 1.523(2) . ?
C57 C58 1.525(2) . ?
C57 H57A 0.9900 . ?
C57 H57B 0.9900 . ?
C58 H58A 0.9800 . ?
C58 H58B 0.9800 . ?
C58 H58C 0.9800 . ?
C59 C60 1.536(2) . ?
C59 H59A 0.9900 . ?
C59 H59B 0.9900 . ?
C60 H60A 0.9800 . ?
C60 H60B 0.9800 . ?
C60 H60C 0.9800 . ?
C61 C62 1.530(2) . ?
C61 H61A 0.9900 . ?
C61 H61B 0.9900 . ?
C62 H62A 0.9800 . ?
C62 H62B 0.9800 . ?
C62 H62C 0.9800 . ?
C63 H63A 0.9900 . ?
C63 H63B 0.9900 . ?
C64 H64A 0.9900 . ?
C64 H64B 0.9900 . ?
C65 H65A 0.9900 . ?
C65 H65B 0.9900 . ?
C1X C2X 1.518(4) . ?
C1X C3X 1.537(4) 2_757 ?
C1X H1X1 0.9900 . ?
C1X H1X2 0.9900 . ?
C2X C3X 1.487(4) . ?
C2X H2X1 0.9900 . ?
C2X H2X2 0.9900 . ?
C3X H3X1 0.9900 . ?
C3X H3X2 0.9900 . ?
C1S Cl2 1.7674(19) . ?
C1S Cl1 1.7730(19) . ?
C1S H1S1 0.9900 . ?
C1S H1S2 0.9900 . ?

loop_
_geom_hbond_atom_site_label_D
_geom_hbond_atom_site_label_H
_geom_hbond_atom_site_label_A
_geom_hbond_distance_DH
_geom_hbond_distance_HA
_geom_hbond_distance_DA
_geom_hbond_angle_DHA
_geom_hbond_site_symmetry_A
_geom_hbond_publ_flag
N1 H1 S1 0.850(15) 2.58(2) 3.0089(14) 112.4(16) . yes
N2 H2 Cl2 0.848(15) 3.092(17) 3.8146(14) 144.5(17) . yes
N3 H3 S5 0.868(15) 2.61(2) 3.0296(14) 111.0(16) . yes
N3 H3 Cl1 0.868(15) 2.797(17) 3.5456(15) 145.3(17) . yes
N5 H5 Cl2 0.859(15) 2.977(17) 3.6940(14) 142.2(17) . yes
N6 H6 Cl1 0.857(15) 2.803(17) 3.5792(15) 151.4(18) . yes
C14 H14B O1 0.99 2.60 3.2842(19) 126.7 2_666 yes
C28 H28A O4 0.98 2.12 2.842(2) 129.1 . yes
